data_7221975
loop_
_publ_author_name
'Thapa, Kedar Bahadur'
'Hsu, Yi-Fen'
'Lin, Hsuan-Chou'
'Chen, Jhy-Der'

_publ_section_title
;
 Hg(ii) supramolecular isomers: structural transformation and
 photoluminescence change
;
_journal_issue 39
_journal_name_full CrystEngComm
_journal_page_first 7574
_journal_paper_doi 10.1039/C5CE01098E
_journal_volume 17
_journal_year 2015
_chemical_formula_sum 'C16 H18 Br2 Hg N4 O2'
_chemical_formula_weight 658.75
_chemical_name_systematic
; 
 ? 
;
_space_group_IT_number 96
_symmetry_cell_setting tetragonal
_symmetry_space_group_name_Hall 'P 4nw 2abw'
_symmetry_space_group_name_H-M 'P 43 21 2'
_atom_sites_solution_hydrogens geom
_atom_sites_solution_primary direct
_atom_sites_solution_secondary difmap
_audit_creation_method SHELXL-97
_audit_update_record
;
2015-06-02 deposited with the CCDC.
2015-09-01 downloaded from the CCDC.
;
_cell_angle_alpha 90.00
_cell_angle_beta 90.00
_cell_angle_gamma 90.00
_cell_formula_units_Z 4
_cell_length_a 8.45900(10)
_cell_length_b 8.45900(10)
_cell_length_c 27.3117(5)
_cell_measurement_reflns_used 4692
_cell_measurement_temperature 296(2)
_cell_measurement_theta_max 28.17
_cell_measurement_theta_min 3.29
_cell_volume 1954.28(5)
_computing_cell_refinement 'Bruker SAINT'
_computing_data_collection 'Bruker APEX2'
_computing_data_reduction 'Bruker SAINT'
_computing_molecular_graphics 'Bruker SHELXTL'
_computing_publication_material 'Bruker SHELXTL'
_computing_structure_refinement 'SHELXL-97 (Sheldrick, 1997)'
_computing_structure_solution 'SHELXS-97 (Sheldrick, 1990)'
_diffrn_ambient_temperature 296(2)
_diffrn_measured_fraction_theta_full 0.998
_diffrn_measured_fraction_theta_max 0.998
_diffrn_measurement_device_type 'Bruker APEX-II CCD'
_diffrn_measurement_method '\f and \w scans'
_diffrn_radiation_monochromator graphite
_diffrn_radiation_source 'fine-focus sealed tube'
_diffrn_radiation_type MoK\a
_diffrn_radiation_wavelength 0.71073
_diffrn_reflns_av_R_equivalents 0.0418
_diffrn_reflns_av_sigmaI/netI 0.0483
_diffrn_reflns_limit_h_max 11
_diffrn_reflns_limit_h_min -11
_diffrn_reflns_limit_k_max 10
_diffrn_reflns_limit_k_min -11
_diffrn_reflns_limit_l_max 36
_diffrn_reflns_limit_l_min -28
_diffrn_reflns_number 10386
_diffrn_reflns_theta_full 28.29
_diffrn_reflns_theta_max 28.29
_diffrn_reflns_theta_min 2.52
_diffrn_standards_number 0
_exptl_absorpt_coefficient_mu 11.982
_exptl_absorpt_correction_T_max 0.3804
_exptl_absorpt_correction_T_min 0.1235
_exptl_absorpt_correction_type multi-scan
_exptl_absorpt_process_details 'sadabs v2008/1(bruker axs, 2008)'
_exptl_crystal_colour colourless
_exptl_crystal_density_diffrn 2.239
_exptl_crystal_density_method 'not measured'
_exptl_crystal_description BLOCK
_exptl_crystal_F_000 1232
_exptl_crystal_size_max 0.30
_exptl_crystal_size_mid 0.20
_exptl_crystal_size_min 0.10
_refine_diff_density_max 0.427
_refine_diff_density_min -0.737
_refine_diff_density_rms 0.120
_refine_ls_abs_structure_details 'Flack H D (1983), Acta Cryst. A39, 876-881'
_refine_ls_abs_structure_Flack 0.003(12)
_refine_ls_extinction_method none
_refine_ls_goodness_of_fit_ref 1.026
_refine_ls_hydrogen_treatment constr
_refine_ls_matrix_type full
_refine_ls_number_parameters 114
_refine_ls_number_reflns 2420
_refine_ls_number_restraints 0
_refine_ls_restrained_S_all 1.026
_refine_ls_R_factor_all 0.0456
_refine_ls_R_factor_gt 0.0317
_refine_ls_shift/su_max 0.001
_refine_ls_shift/su_mean 0.000
_refine_ls_structure_factor_coef Fsqd
_refine_ls_weighting_details 'calc w=1/[\s^2^(Fo^2^)+(0.0201P)^2^+0.0000P] where P=(Fo^2^+2Fc^2^)/3'
_refine_ls_weighting_scheme calc
_refine_ls_wR_factor_gt 0.0555
_refine_ls_wR_factor_ref 0.0585
_reflns_number_gt 1987
_reflns_number_total 2420
_reflns_threshold_expression >2sigma(I)
_cod_data_source_file c5ce01098e2.cif
_cod_data_source_block 2
_cod_depositor_comments
;
The following automatic conversions were performed:

'_symmetry_cell_setting' value 'Tetragonal' changed to 'tetragonal'
according to
/usr/data/users/saulius/crontab/automatic-downloads/rss-feeds/RSC/lib/dictionaries/cif_core.dic
dictionary named 'cif_core.dic' version 2.4.2 from 2011-04-26.

Automatic conversion script
Id: cif_fix_values 3271 2015-04-21 07:52:19Z andrius 

 Adding full bibliography for 7221974--7221977.cif.
;
_cod_original_sg_symbol_H-M P4(3)2(1)2
_cod_database_code 7221975

loop_
_symmetry_equiv_pos_as_xyz
'x, y, z'
'-x, -y, z+1/2'
'-y+1/2, x+1/2, z+3/4'
'y+1/2, -x+1/2, z+1/4'
'-x+1/2, y+1/2, -z+3/4'
'x+1/2, -y+1/2, -z+1/4'
'y, x, -z'
'-y, -x, -z+1/2'

loop_
_atom_site_label
_atom_site_type_symbol
_atom_site_fract_x
_atom_site_fract_y
_atom_site_fract_z
_atom_site_U_iso_or_equiv
_atom_site_adp_type
_atom_site_occupancy
_atom_site_symmetry_multiplicity
_atom_site_calc_flag
_atom_site_refinement_flags
Hg Hg 0.63409(2) 0.63409(2) 0.0000 0.04184(10) Uani 1 2 d S
Br Br 0.56538(8) 0.58457(7) 0.08670(2) 0.05583(17) Uani 1 1 d .
O O 0.5776(4) 1.1144(4) 0.13787(13) 0.0468(9) Uani 1 1 d .
N1 N 0.6573(4) 0.9228(5) 0.00157(17) 0.0389(9) Uani 1 1 d .
N2 N 0.7886(5) 1.2054(5) 0.09519(15) 0.0376(9) Uani 1 1 d .
H2A H 0.8750 1.2586 0.0974 0.045 Uiso 1 1 calc R
C1 C 0.6862(6) 0.9890(6) 0.0453(2) 0.0344(13) Uani 1 1 d .
H1A H 0.6626 0.9331 0.0737 0.041 Uiso 1 1 calc R
C2 C 0.7509(6) 1.1401(6) 0.04892(19) 0.0325(11) Uani 1 1 d .
C3 C 0.7826(6) 1.2218(6) 0.0067(2) 0.0397(11) Uani 1 1 d .
H3A H 0.8267 1.3224 0.0085 0.048 Uiso 1 1 calc R
C4 C 0.7502(7) 1.1574(7) -0.0377(2) 0.0455(15) Uani 1 1 d .
H4A H 0.7691 1.2134 -0.0664 0.055 Uiso 1 1 calc R
C5 C 0.6874(7) 1.0037(7) -0.0391(2) 0.0432(15) Uani 1 1 d .
H5A H 0.6664 0.9573 -0.0693 0.052 Uiso 1 1 calc R
C6 C 0.6995(7) 1.1909(6) 0.1364(2) 0.0391(13) Uani 1 1 d .
C7 C 0.7687(8) 1.2752(7) 0.1796(2) 0.0621(19) Uani 1 1 d .
H7A H 0.8829 1.2656 0.1783 0.075 Uiso 1 1 calc R
H7B H 0.7430 1.3867 0.1771 0.075 Uiso 1 1 calc R
C8 C 0.7131(7) 1.2159(8) 0.2277(2) 0.0598(18) Uani 1 1 d .
H8A H 0.7319 1.1028 0.2287 0.072 Uiso 1 1 calc R
H8B H 0.5996 1.2315 0.2293 0.072 Uiso 1 1 calc R

loop_
_atom_site_aniso_label
_atom_site_aniso_U_11
_atom_site_aniso_U_22
_atom_site_aniso_U_33
_atom_site_aniso_U_23
_atom_site_aniso_U_13
_atom_site_aniso_U_12
Hg 0.04702(11) 0.04702(11) 0.03150(15) -0.00318(12) 0.00318(12) -0.00272(14)
Br 0.0726(4) 0.0612(4) 0.0337(3) 0.0057(3) 0.0090(3) -0.0060(3)
O 0.049(2) 0.055(2) 0.036(2) -0.007(2) 0.0025(18) -0.008(2)
N1 0.045(2) 0.043(2) 0.029(2) -0.006(2) 0.002(3) 0.0010(17)
N2 0.038(2) 0.044(3) 0.031(2) -0.005(2) -0.002(2) -0.0039(18)
C1 0.046(3) 0.030(3) 0.027(3) 0.001(2) 0.002(2) 0.000(2)
C2 0.033(3) 0.036(3) 0.028(3) -0.001(3) -0.006(2) 0.007(2)
C3 0.046(3) 0.033(3) 0.039(3) 0.003(3) 0.005(3) -0.002(2)
C4 0.061(4) 0.041(3) 0.034(3) 0.012(3) 0.007(3) 0.008(3)
C5 0.054(4) 0.050(3) 0.026(3) -0.002(3) -0.004(3) 0.002(3)
C6 0.060(3) 0.034(3) 0.022(3) -0.004(2) -0.007(3) 0.010(3)
C7 0.097(5) 0.056(4) 0.033(3) -0.002(3) -0.012(3) -0.026(4)
C8 0.062(4) 0.095(5) 0.022(3) -0.014(3) 0.001(3) -0.014(4)

loop_
_atom_type_symbol
_atom_type_description
_atom_type_scat_dispersion_real
_atom_type_scat_dispersion_imag
_atom_type_scat_source
C C 0.0033 0.0016 'International Tables Vol C Tables 4.2.6.8 and 6.1.1.4'
H H 0.0000 0.0000 'International Tables Vol C Tables 4.2.6.8 and 6.1.1.4'
N N 0.0061 0.0033 'International Tables Vol C Tables 4.2.6.8 and 6.1.1.4'
O O 0.0106 0.0060 'International Tables Vol C Tables 4.2.6.8 and 6.1.1.4'
Br Br -0.2901 2.4595 'International Tables Vol C Tables 4.2.6.8 and 6.1.1.4'
Hg Hg -2.3894 9.2266 'International Tables Vol C Tables 4.2.6.8 and 6.1.1.4'

loop_
_geom_angle_atom_site_label_1
_geom_angle_atom_site_label_2
_geom_angle_atom_site_label_3
_geom_angle
_geom_angle_site_symmetry_1
_geom_angle_site_symmetry_3
N1 Hg N1 80.85(18) 7 .
N1 Hg Br 99.83(11) 7 7
N1 Hg Br 105.34(11) . 7
N1 Hg Br 105.34(11) 7 .
N1 Hg Br 99.83(11) . .
Br Hg Br 146.78(3) 7 .
C5 N1 C1 119.6(4) . .
C5 N1 Hg 120.9(4) . .
C1 N1 Hg 116.5(3) . .
C6 N2 C2 125.4(5) . .
C6 N2 H2A 117.3 . .
C2 N2 H2A 117.3 . .
N1 C1 C2 121.2(5) . .
N1 C1 H1A 119.4 . .
C2 C1 H1A 119.4 . .
C3 C2 C1 118.6(5) . .
C3 C2 N2 120.7(5) . .
C1 C2 N2 120.6(5) . .
C4 C3 C2 120.7(5) . .
C4 C3 H3A 119.7 . .
C2 C3 H3A 119.7 . .
C3 C4 C5 118.2(5) . .
C3 C4 H4A 120.9 . .
C5 C4 H4A 120.9 . .
N1 C5 C4 121.7(5) . .
N1 C5 H5A 119.2 . .
C4 C5 H5A 119.2 . .
O C6 N2 123.0(5) . .
O C6 C7 123.9(5) . .
N2 C6 C7 113.1(5) . .
C8 C7 C6 114.4(5) . .
C8 C7 H7A 108.7 . .
C6 C7 H7A 108.7 . .
C8 C7 H7B 108.7 . .
C6 C7 H7B 108.7 . .
H7A C7 H7B 107.6 . .
C7 C8 C8 117.5(6) . 8_775
C7 C8 H8A 107.9 . .
C8 C8 H8A 107.9 8_775 .
C7 C8 H8B 107.9 . .
C8 C8 H8B 107.9 8_775 .
H8A C8 H8B 107.2 . .

loop_
_geom_bond_atom_site_label_1
_geom_bond_atom_site_label_2
_geom_bond_distance
_geom_bond_site_symmetry_2
Hg N1 2.451(4) 7
Hg N1 2.451(4) .
Hg Br 2.4739(6) 7
Hg Br 2.4739(6) .
O C6 1.219(6) .
N1 C5 1.330(7) .
N1 C1 1.341(6) .
N2 C6 1.360(7) .
N2 C2 1.415(6) .
N2 H2A 0.8600 .
C1 C2 1.394(7) .
C1 H1A 0.9300 .
C2 C3 1.371(7) .
C3 C4 1.357(7) .
C3 H3A 0.9300 .
C4 C5 1.405(8) .
C4 H4A 0.9300 .
C5 H5A 0.9300 .
C6 C7 1.497(8) .
C7 C8 1.483(9) .
C7 H7A 0.9700 .
C7 H7B 0.9700 .
C8 C8 1.487(11) 8_775
C8 H8A 0.9700 .
C8 H8B 0.9700 .
